data_9015452
loop_
_publ_author_name
'Sokolova, E.'
'Camara, F.'
'Hawthorne, F. C.'

_publ_section_title
;
 From structure topology to chemical composition. XI. Titanium silicates:
 crystal structures of innelite-1T and innelite-2M from the Inagli massif,
 Yakutia, Russia, and the crystal chemistry of innelite
 Note: this is the polytype innelite-1T
;
_journal_name_full 'Mineralogical Magazine'
_journal_page_first 2495
_journal_page_last 2518
_journal_paper_doi 10.1180/minmag.2011.075.4.2495
_journal_volume 75
_journal_year 2011
_chemical_compound_source 'Inagli massif, Yakutia, Russia'
_chemical_formula_sum 'Al0.02 Ba3.92 Ca0.1 Fe0.18 Mg0.14 Mn0.38 Na2.16 Nb0.02 O26 P0.82 S1.02 Si4 Sr0.08 Ti2.96'
_chemical_name_mineral Innelite
_space_group_IT_number 2
_symmetry_space_group_name_Hall '-P 1'
_symmetry_space_group_name_H-M 'P -1'
_cell_angle_alpha 98.442
_cell_angle_beta 94.579
_cell_angle_gamma 90.009
_cell_formula_units_Z 1
_cell_length_a 5.4234
_cell_length_b 7.131
_cell_length_c 14.785
_cell_volume 563.757
_database_code_amcsd 0018495
_exptl_crystal_density_diffrn 4.017
_cod_original_formula_sum '(Ba3.92 Sr.08) Ti2.96 Nb.02 Al.02 Na2.16 Mn.38 Fe.18 Mg.14 Ca.1 Si4 S1.02 P.82 O26'
_cod_database_code 9015452

loop_
_space_group_symop_operation_xyz
x,y,z
-x,-y,-z

loop_
_atom_site_label
_atom_site_fract_x
_atom_site_fract_y
_atom_site_fract_z
_atom_site_occupancy
_atom_site_U_iso_or_equiv
_atom_site_type_symbol
_atom_site_attached_hydrogens
BaAP 0.28870 0.41429 0.68274 0.98000 0.02090 Ba 0
SrAP 0.28870 0.41429 0.68274 0.02000 0.02090 Sr 0
BaBP 0.77374 0.87957 0.60954 0.98000 0.00960 Ba 0
SrBP 0.77374 0.87957 0.60954 0.02000 0.00960 Sr 0
TiMH 0.68570 0.05890 0.20050 0.98000 0.00450 Ti 0
NbMH 0.68570 0.05890 0.20050 0.01000 0.00450 Nb 0
AlMH 0.68570 0.05890 0.20050 0.01000 0.00450 Al 0
TiMO1 0.00000 0.50000 0.00000 1.00000 0.02320 Ti 0
NaMO2 0.00000 0.00000 0.00000 1.00000 0.01500 Na 0
NaMO3 0.49880 0.74020 0.99930 0.58000 0.02470 Na 0
MnMO3 0.49880 0.74020 0.99930 0.19000 0.02470 Mn 0
FeMO3 0.49880 0.74020 0.99930 0.09000 0.02470 Fe 0
MgMO3 0.49880 0.74020 0.99930 0.07000 0.02470 Mg 0
CaMO3 0.49880 0.74020 0.99930 0.05000 0.02470 Ca 0
Si1 0.81630 0.23140 0.80970 1.00000 0.00100 Si 0
Si2 0.81730 0.65760 0.81080 1.00000 0.00280 Si 0
ST 0.75510 0.29810 0.52310 0.51000 0.01750 S 0
PT 0.75510 0.29810 0.52310 0.41000 0.01750 P 0
O1 0.83800 0.27120 0.92050 1.00000 0.00400 O 0
O2 0.56200 0.12070 0.76730 1.00000 0.00700 O 0
O3 0.05400 0.11800 0.76580 1.00000 0.00600 O 0
O4 0.80600 0.43130 0.76830 1.00000 0.00500 O 0
O5 0.56000 0.74140 0.76900 1.00000 0.00400 O 0
O6 0.05500 0.73930 0.76740 1.00000 0.00500 O 0
O7 0.83900 0.68040 0.92100 1.00000 0.01000 O 0
O8 0.66200 0.02200 0.08520 1.00000 0.01600 O 0
O9 0.28600 0.47900 0.92400 1.00000 0.02600 O 0
O10 0.98600 0.19700 0.55390 1.00000 0.02400 O 0
O11 0.53700 0.19300 0.55290 1.00000 0.02300 O 0
O12 0.72900 0.26500 0.41400 1.00000 0.04400 O 0
O13 0.77000 0.49700 0.56830 1.00000 0.03900 O 0

loop_
_cod_changelog_entry_id
_cod_changelog_entry_author
_cod_changelog_entry_date
_cod_changelog_entry_text
1
;cod-tools version 3.8.0
Id: cif_guess_AMCSD_atom_types 9581 2023-05-17 12:35:41Z saulius
;
2023-05-23T09:20:11+03:00
;Derived atom types and hydrogen counts
from atom names that follow the AMCSD naming convention
(Wat == water, O-H == hydroxyl).
;

loop_
_cod_related_entry_id
_cod_related_entry_database
_cod_related_entry_code
1 AMCSD 0018495
